data_7047994
loop_
_publ_author_name
'Langer, Philipp'
'Yang, Lixu'
'Pfeiffer, Constance R.'
'Lewis, William'
'Champness, Neil R.'

_publ_section_title
;
 Restricting shuttling in bis(imidazolium)&#x2026;pillar[5]arene rotaxanes
 using metal coordination.
;
_journal_issue 1
_journal_name_full 'Dalton transactions (Cambridge, England : 2003)'
_journal_page_first 58
_journal_page_last 64
_journal_paper_doi 10.1039/c8dt04096f
_journal_volume 48
_journal_year 2018
_chemical_absolute_configuration ad
_chemical_formula_moiety 'C32 H42 Ag2 Br2 N4, C45 H47 O10, 2(C H Cl3)'
_chemical_formula_sum 'C81 H93 Ag2 Br2 Cl12 N4 O10'
_chemical_formula_weight 2083.55
_space_group_crystal_system monoclinic
_space_group_IT_number 4
_space_group_name_Hall 'P 2yb'
_space_group_name_H-M_alt 'P 1 21 1'
_symmetry_space_group_name_Hall 'P 2yb'
_symmetry_space_group_name_H-M 'P 1 21 1'
_atom_sites_solution_hydrogens geom
_atom_sites_solution_primary dual
_atom_sites_solution_secondary difmap
_audit_creation_date 2017-02-17
_audit_creation_method
;
Olex2 1.2
(compiled 2017.01.04 svn.r3372 for OlexSys, GUI svn.r5292)
;
_audit_update_record
;
2017-05-31 deposited with the CCDC.
2018-10-31 downloaded from the CCDC.
;
_cell_angle_alpha 90
_cell_angle_beta 101.327(4)
_cell_angle_gamma 90
_cell_formula_units_Z 2
_cell_length_a 12.1948(5)
_cell_length_b 28.7424(6)
_cell_length_c 12.6578(4)
_cell_measurement_reflns_used 10252
_cell_measurement_temperature 120(2)
_cell_measurement_theta_max 75.5530
_cell_measurement_theta_min 3.9750
_cell_volume 4350.2(3)
_computing_cell_refinement 'CrysAlisPro 1.171.38.43 (Rigaku OD, 2015)'
_computing_data_collection 'CrysAlisPro 1.171.38.43 (Rigaku OD, 2015)'
_computing_data_reduction 'CrysAlisPro 1.171.38.43 (Rigaku OD, 2015)'
_computing_molecular_graphics 'Olex2 (Dolomanov et al., 2009)'
_computing_publication_material 'Olex2 (Dolomanov et al., 2009)'
_computing_structure_refinement 'ShelXL (Sheldrick, 2015)'
_computing_structure_solution 'ShelXT (Sheldrick, 2015)'
_diffrn_ambient_environment N~2~
_diffrn_ambient_temperature 120(2)
_diffrn_crystal_treatment 'flash frozen in gaseous N2'
_diffrn_detector 'Hybrid Pixel Array Detector'
_diffrn_detector_type 'PILATUS3 R 200K Hybrid Pixel Array Detector'
_diffrn_measured_fraction_theta_full 0.961
_diffrn_measured_fraction_theta_max 0.920
_diffrn_measurement_details
;
List of Runs (angles in degrees, time in seconds):

  # Type    Start    End  Width  t~exp~   \w     \q     \k     \f   Frames
#--------------------------------------------------------------------------
  1  \w    -15.00  83.00   1.00    4.00    --    0.00  38.00  60.00   98
  2  \w    -45.00  17.00   1.00    4.00    --    0.00 -38.00 -90.00   62
  3  \w    155.00 187.00   1.00   16.00    --  101.10  30.00  30.00   32
  4  \w     34.00  69.00   1.00   16.00    --  101.10 -30.00  30.00   35
  5  \w     12.00  75.00   1.00   16.00    --  101.10 -45.00-150.00   63
  6  \w     13.00  52.00   1.00   16.00    --  101.10 -30.00  90.00   39
  7  \w     14.00  68.00   1.00   16.00    --  101.10 -30.00   0.00   54
  8  \w     27.00  64.00   1.00   16.00    --  101.10 -30.00 -30.00   37
  9  \w     12.00  57.00   1.00   16.00    --  101.10 -30.00  60.00   45
 10  \w     13.00  70.00   1.00   16.00    --  101.10 -45.00-180.00   57
 11  \w     47.00  77.00   1.00   16.00    --  101.10 -45.00   0.00   30
 12  \w     89.00 162.00   1.00   16.00    --  101.10  61.00 -60.00   73
 13  \w    108.00 134.00   1.00   16.00    --  101.10  82.00   0.00   26
 14  \w    159.00 190.00   1.00   16.00    --  101.10  82.00   0.00   31
 15  \w     29.00  55.00   1.00   16.00    --  101.10 -45.00-120.00   26
 16  \w     12.00 129.00   1.00   16.00    --  101.10 -75.00-173.00  117
 17  \w     15.00  62.00   1.00   16.00    --  101.10 -30.00-120.00   47
 18  \w     84.00 111.00   1.00   16.00    --  101.10  30.00  30.00   27
;
_diffrn_measurement_device '\k-geometry diffractometer'
_diffrn_measurement_device_type 'XtalLAB PRO MM007, PILATUS3 R 200K'
_diffrn_measurement_method '\w scans'
_diffrn_measurement_specimen_support 'MiTeGen micromount'
_diffrn_orient_matrix_type 'CrysAlisPro convention (1999,Acta A55,543-557)'
_diffrn_orient_matrix_UB_11 0.1195083000
_diffrn_orient_matrix_UB_12 -0.0154260000
_diffrn_orient_matrix_UB_13 0.0518541000
_diffrn_orient_matrix_UB_21 -0.0479583000
_diffrn_orient_matrix_UB_22 -0.0415611000
_diffrn_orient_matrix_UB_23 0.0529195000
_diffrn_orient_matrix_UB_31 0.0051111000
_diffrn_orient_matrix_UB_32 -0.0301188000
_diffrn_orient_matrix_UB_33 -0.0995724000
_diffrn_radiation_collimation 'VariMax VHF mirror optic'
_diffrn_radiation_monochromator mirror
_diffrn_radiation_probe x-ray
_diffrn_radiation_type CuK\a
_diffrn_radiation_wavelength 1.54184
_diffrn_radiation_wavelength_determination fundamental
_diffrn_radiation_xray_symbol K-L~2,3~
_diffrn_reflns_av_R_equivalents 0.0668
_diffrn_reflns_av_unetI/netI 0.0709
_diffrn_reflns_Laue_measured_fraction_full 0.961
_diffrn_reflns_Laue_measured_fraction_max 0.920
_diffrn_reflns_limit_h_max 14
_diffrn_reflns_limit_h_min -15
_diffrn_reflns_limit_k_max 31
_diffrn_reflns_limit_k_min -35
_diffrn_reflns_limit_l_max 14
_diffrn_reflns_limit_l_min -15
_diffrn_reflns_number 20543
_diffrn_reflns_point_group_measured_fraction_full 0.963
_diffrn_reflns_point_group_measured_fraction_max 0.923
_diffrn_reflns_theta_full 67.684
_diffrn_reflns_theta_max 76.696
_diffrn_reflns_theta_min 3.697
_diffrn_source 'rotating anode'
_diffrn_source_current 30
_diffrn_source_power 1.2
_diffrn_source_target Cu
_diffrn_source_type 'MicroMax 007 HF'
_diffrn_source_voltage 40
_exptl_absorpt_coefficient_mu 8.549
_exptl_absorpt_correction_T_max 0.433
_exptl_absorpt_correction_T_min 0.212
_exptl_absorpt_correction_type gaussian
_exptl_absorpt_process_details
;
CrysAlisPro 1.171.38.43 (Rigaku Oxford Diffraction, 2015)
Numerical absorption correction based on gaussian integration over
            a multifaceted crystal model
Empirical absorption correction using spherical harmonics,
 implemented in SCALE3 ABSPACK scaling algorithm.
;
_exptl_crystal_colour 'clear colourless'
_exptl_crystal_colour_lustre clear
_exptl_crystal_colour_primary colourless
_exptl_crystal_density_diffrn 1.591
_exptl_crystal_description plate
_exptl_crystal_F_000 2110
_exptl_crystal_size_max 0.089
_exptl_crystal_size_mid 0.082
_exptl_crystal_size_min 0.052
_platon_squeeze_details
;
TITL agpele6_a.res in P2(1)
CELL   12.1948   28.7424   12.6578     90.00    101.33     90.00
SPGR P21
# Solvent Accessible Volume =       397
# Electrons Found in S.A.V. =       138
# Note: Atoms in Void as Cxxx and Qxxx all others
C101 0.843 0.844 0.300 !       8.06 eA-3
C102 0.219 0.285 0.537 !       6.82 eA-3
C103 0.090 0.243 0.678 !       4.98 eA-3
C104 0.017 0.280 0.580 !       4.37 eA-3
C105 0.733 0.757 0.348 !       3.16 eA-3
Q106 0.737 0.258 0.553 !       2.78 eA-3
Q107 0.750 0.255 0.490 !       2.72 eA-3
Q108 0.207 0.771 0.484 !       2.56 eA-3
Q109 0.291 0.780 0.494 !       2.35 eA-3
C110 0.863 0.791 0.343 !       2.22 eA-3
Q111 0.876 0.243 0.633 !       1.93 eA-3
C112 0.752 0.744 0.258 !       1.61 eA-3
C113 0.876 0.793 0.253 !       1.38 eA-3
C114 0.966 0.236 0.517 !       1.37 eA-3
C115 0.798 0.785 0.289 !       1.36 eA-3
Q116 0.234 0.770 0.596 !       1.33 eA-3
Q117 0.357 0.298 0.384 !       1.29 eA-3
C118 1.001 0.259 0.511 !       1.22 eA-3
C119 0.129 0.283 0.809 !       1.18 eA-3
Q120 0.579 0.848 0.202 !       1.17 eA-3
Q121 0.378 0.288 0.301 !       1.17 eA-3
C122 0.987 0.848 0.350 !       1.17 eA-3
Q123 0.942 0.338 0.623 !       1.16 eA-3
Q124 0.297 0.779 0.377 !       1.14 eA-3
C125 0.782 0.792 0.374 !       1.08 eA-3
Q126 0.654 0.816 0.168 !       1.06 eA-3
Q127 0.632 0.852 0.128 !       1.06 eA-3
Q128 0.965 0.337 0.565 !       1.06 eA-3
Q129 0.916 0.273 0.470 !       1.03 eA-3
Q130 0.204 0.293 0.419 !       1.01 eA-3
C131 0.704 0.740 0.483 !       0.95 eA-3
Q132 0.394 0.413 0.826 !       0.95 eA-3
C133 0.032 0.236 0.523 !       0.94 eA-3
Q134 0.612 0.929 0.106 !       0.93 eA-3
Q135 0.596 0.769 0.644 !       0.93 eA-3
C136 0.286 0.348 0.495 !       0.93 eA-3
C137 0.810 0.722 0.316 !       0.90 eA-3
Q138 0.888 0.322 0.546 !       0.89 eA-3
Q139 0.557 0.828 0.114 !       0.87 eA-3
Q140 0.981 0.195 0.710 !       0.87 eA-3
C141 0.765 0.746 0.424 !       0.86 eA-3
Q142 0.336 0.389 0.912 !       0.86 eA-3
Q143 0.222 0.366 0.548 !       0.86 eA-3
C144 0.769 0.854 0.415 !       0.85 eA-3
Q145 0.816 0.226 0.409 !       0.84 eA-3
Q146 0.926 0.281 0.636 !       0.84 eA-3
C147 1.001 0.228 0.705 !       0.84 eA-3
Q148 0.342 0.731 0.751 !       0.84 eA-3
C149 0.934 0.851 0.568 !       0.83 eA-3
Q150 0.935 0.300 0.685 !       0.83 eA-3
Q151 0.422 0.312 0.179 !       0.83 eA-3
Q152 0.473 0.819 0.739 !       0.82 eA-3
Q153 0.330 0.326 0.500 !       0.80 eA-3
Q154 0.644 0.241 0.532 !       0.80 eA-3
Q155 0.061 0.721 0.254 !       0.80 eA-3
Q156 0.195 0.236 0.831 !       0.79 eA-3
Q157 0.917 0.341 0.490 !       0.78 eA-3
Q158 0.560 0.235 0.450 !       0.78 eA-3
Q159 0.865 0.296 0.506 !       0.76 eA-3
Q160 0.664 0.779 0.912 !       0.75 eA-3
Q161 0.015 0.215 0.766 !       0.74 eA-3
Q162 0.218 0.697 0.438 !       0.73 eA-3
C163 0.206 0.224 0.616 !       0.73 eA-3
C164 0.840 0.834 0.585 !       0.73 eA-3
Q165 0.201 0.712 0.364 !       0.72 eA-3
Q166 0.566 0.832 0.566 !       0.72 eA-3
Q167 0.935 0.787 0.574 !       0.72 eA-3
Q168 0.129 0.366 0.455 !       0.72 eA-3
Q169 0.457 0.279 0.248 !       0.71 eA-3
Q170 0.335 0.352 0.738 !       0.71 eA-3
Q171 0.977 0.183 0.794 !       0.71 eA-3
Q172 0.276 0.322 0.038 !       0.71 eA-3
Q173 0.120 0.667 0.833 !       0.70 eA-3
Q174 0.904 0.247 0.567 !       0.70 eA-3
Q175 0.348 0.773 0.594 !       0.69 eA-3
Q176 0.704 0.268 0.271 !       0.69 eA-3
Q177 0.915 0.220 0.390 !       0.69 eA-3
Q178 0.655 0.304 0.542 !       0.68 eA-3
Q179 0.435 0.658 0.910 !       0.68 eA-3
Q180 0.949 0.920 0.673 !       0.68 eA-3
C181 0.020 0.380 0.377 !       0.68 eA-3
Q182 0.915 0.195 0.455 !       0.67 eA-3
Q183 0.825 0.302 0.557 !       0.67 eA-3
Q184 0.629 0.757 0.730 !       0.67 eA-3
Q185 0.729 0.554 0.734 !       0.66 eA-3
Q186 0.788 0.882 0.204 !       0.66 eA-3
Q187 0.749 0.320 0.521 !       0.66 eA-3
Q188 0.427 0.772 0.620 !       0.66 eA-3
Q189 0.594 0.227 0.093 !       0.66 eA-3
Q190 0.342 0.247 0.397 !       0.65 eA-3
Q191 0.421 0.734 0.825 !       0.65 eA-3
Q192 0.152 0.810 0.470 !       0.65 eA-3
Q193 0.326 0.381 0.114 !       0.64 eA-3
Q194 0.767 0.853 0.122 !       0.64 eA-3
Q195 0.045 0.387 0.641 !       0.64 eA-3
Q196 0.328 0.769 0.676 !       0.63 eA-3
Q197 0.614 0.819 0.266 !       0.63 eA-3
Q198 0.577 0.337 0.246 !       0.63 eA-3
Q199 0.516 0.345 0.248 !       0.63 eA-3
;
_refine_diff_density_max 2.781
_refine_diff_density_min -1.749
_refine_diff_density_rms 0.153
_refine_ls_abs_structure_details
;
 Refined as an inversion twin.
;
_refine_ls_abs_structure_Flack 0.197(17)
_refine_ls_extinction_coef 0.0016(2)
_refine_ls_extinction_expression Fc^*^=kFc[1+0.001xFc^2^\l^3^/sin(2\q)]^-1/4^
_refine_ls_extinction_method 'SHELXL-2014/7 (Sheldrick 2014'
_refine_ls_goodness_of_fit_ref 1.139
_refine_ls_hydrogen_treatment constr
_refine_ls_matrix_type full
_refine_ls_number_parameters 944
_refine_ls_number_reflns 11419
_refine_ls_number_restraints 1500
_refine_ls_restrained_S_all 1.083
_refine_ls_R_factor_all 0.1232
_refine_ls_R_factor_gt 0.0986
_refine_ls_shift/su_max 0.004
_refine_ls_shift/su_mean 0.000
_refine_ls_structure_factor_coef Fsqd
_refine_ls_weighting_details 'w=1/[\s^2^(Fo^2^)+(0.2000P)^2^] where P=(Fo^2^+2Fc^2^)/3'
_refine_ls_weighting_scheme calc
_refine_ls_wR_factor_gt 0.2766
_refine_ls_wR_factor_ref 0.3002
_reflns_Friedel_coverage 0.967
_reflns_Friedel_fraction_full 0.966
_reflns_Friedel_fraction_max 0.926
_reflns_number_gt 7820
_reflns_number_total 11419
_reflns_threshold_expression 'I > 2\s(I)'
_cod_data_source_file c8dt04096f2.cif
_cod_data_source_block agpele6_sq
_cod_depositor_comments 'Adding full bibliography for 7047987--7047996.cif.'
_cod_database_code 7047994
_nottingham_internal_coll_name AGPELE
_nottingham_internal_coll_number 16816
_nottingham_internal_coll_client PL/NRC
_nottingham_internal_coll_type custom
_nottingham_internal_coll_frame_method 'ofand \w scans'
_nottingham_internal_coll_frame_time 'degrees,, 4.00, 16.00'
_nottingham_internal_coll_frame_width 'in, 1.00'
_nottingham_internal_coll_user pczcrp
_nottingham_internal_coll_date 30/01/2017
_nottingham_internal_coll_location NOTTS
_nottingham_internal_coll_instrument 'XtalLAB PRO, A00000876'
_nottingham_internal_process_date 17/02/2017
_nottingham_internal_process_user pczcrp
_nottingham_internal_solution_date 17/02/201
_nottingham_internal_solution_user pczcrp
_nottingham_internal_refinement_date 17/02/201
_nottingham_internal_refinement_user pczcrp
_nottingham_internal_self_archive_date 17/02/201
_platon_squeeze_void_probe_radius 1.20
_shelx_shelxl_version_number 2014/7
_chemical_oxdiff_formula C80H95O10N4Ag2Br2Cl9
_chemical_oxdiff_usercomment 'AGPELE #16816 MM-400 FOMBLIN ON MICROMOUNT FOR PL/NRC'
_shelx_space_group_comment
;
The symmetry employed for this shelxl refinement is uniquely defined
by the following loop, which should always be used as a source of
symmetry information in preference to the above space-group names.
They are only intended as comments.
;
_reflns_odcompleteness_completeness 96.23
_reflns_odcompleteness_iscentric 1
_reflns_odcompleteness_theta 67.13
_olex2_refinement_description
;
1. Twinned data refinement
 Scales: 0.803(17) 0.197(17)
2. Fixed Uiso
 At 1.2 times of:
  All C(H) groups, All C(H,H) groups
 At 1.5 times of:
  All C(H,H,H) groups
3. Restrained distances
 Cl1C-C1C \\sim Cl2C-C1C \\sim Cl3C-C1C \\sim Cl4C-C2C \\sim Cl6C-C2C \\sim
Cl5C-C2C
 with sigma of 0.02
 C29B-C28B \\sim C29B-C24B \\sim C25B-C24B \\sim C26B-C25B \\sim C27B-C26B
\\sim C27B-C28B \\sim C1B-
 C2B \\sim C2B-C3B \\sim C4B-C3B \\sim C4B-C5B \\sim C6B-C5B \\sim C6B-C1B
 with sigma of 0.02
4. Uiso/Uaniso restraints and constraints
All non-hydrogen atoms have similar U: within 2A with sigma of 0.04 and sigma
for terminal atoms of 0.08
5. Rigid body (RIGU) restrains
 All non-hydrogen atoms
 with sigma for 1-2 distances of 0.004 and sigma for 1-3 distances of 0.004
6.a Ternary CH refined with riding coordinates:
 C1C(H1C), C2C(H2C)
6.b Secondary CH2 refined with riding coordinates:
 C7A(H7AA,H7AB), C10B(H10B,H10C), C14A(H14A,H14B), C14B(H14C,H14D), C15B(H15A,
 H15B), C16B(H16A,H16B), C17B(H17B,H17C), C18B(H18A,H18B), C19B(H19A,H19B),
 C21A(H21A,H21B), C23B(H23A,H23B), C28A(H28A,H28B), C35A(H35A,H35B)
6.c Me refined with riding coordinates:
 C43A(H43A,H43B,H43C)
6.d Aromatic/amide H refined with riding coordinates:
 C3A(H3A), C3B(H3B), C5B(H5B), C6A(H6A), C10A(H10A), C12B(H12B), C13A(H13A),
 C13B(H13B), C17A(H17A), C20A(H20A), C21B(H21C), C22B(H22B), C24A(H24A),
 C26B(H26B), C27A(H27A), C28B(H28C), C31A(H31A), C34A(H34A)
6.e Idealised Me refined as rotating group:
 C7B(H7BA,H7BB,H7BC), C8B(H8BA,H8BB,H8BC), C9B(H9BA,H9BB,H9BC), C30B(H30A,H30B,
 H30C), C31B(H31B,H31C,H31D), C32B(H32A,H32B,H32C), C36A(H36A,H36B,H36C),
 C37A(H37A,H37B,H37C), C38A(H38A,H38B,H38C), C40A(H40A,H40B,H40C), C41A(H41A,
 H41B,H41C), C42A(H42A,H42B,H42C), C44A(H44A,H44B,H44C), C45A(H45A,H45B,H45C)
;
_olex2_exptl_crystal_mounting_method 'in fomblin film on a micromount'
_olex2_submission_special_instructions 'No special instructions were received'
_oxdiff_diffrn_reflns_filtered 6514
_oxdiff_exptl_absorpt_empirical_details
;
Empirical correction (ABSPACK) includes:
- Absorption correction using spherical harmonics
- Frame scaling
- Detector area scaling
;
_oxdiff_exptl_absorpt_empirical_full_max 2.950
_oxdiff_exptl_absorpt_empirical_full_min 0.254

loop_
_space_group_symop_operation_xyz
'x, y, z'
'-x, y+1/2, -z'

loop_
_atom_site_label
_atom_site_type_symbol
_atom_site_fract_x
_atom_site_fract_y
_atom_site_fract_z
_atom_site_U_iso_or_equiv
_atom_site_adp_type
_atom_site_occupancy
_atom_site_site_symmetry_order
_atom_site_calc_flag
_atom_site_refinement_flags_posn
_atom_site_refinement_flags_adp
Ag1B Ag 0.52271(15) 0.33708(5) 0.35142(13) 0.0836(5) Uani 1 1 d . U
Ag2B Ag 0.37698(15) 0.72867(4) 0.64620(10) 0.0768(5) Uani 1 1 d . U
Br1B Br 0.3738(2) 0.27697(8) 0.3453(2) 0.1003(8) Uani 1 1 d . U
Br2B Br 0.25343(16) 0.77181(5) 0.48485(12) 0.0596(5) Uani 1 1 d . U
O1A O 0.8641(11) 0.6360(5) 0.6438(10) 0.069(3) Uani 1 1 d . U
O2A O 0.8485(8) 0.5515(4) 0.2498(9) 0.055(2) Uani 1 1 d . U
O3A O 0.5752(12) 0.6826(5) 0.3394(11) 0.074(3) Uani 1 1 d . U
O4A O 0.4226(12) 0.5248(6) 0.1085(14) 0.090(4) Uani 1 1 d . U
O5A O 0.2119(11) 0.6103(4) 0.3838(12) 0.075(3) Uani 1 1 d . U
O6A O 0.2404(13) 0.4183(4) 0.3614(13) 0.081(4) Uani 1 1 d . U
O7A O 0.2591(11) 0.5195(5) 0.7216(12) 0.077(3) Uani 1 1 d . U
O8A O 0.5712(13) 0.3814(5) 0.7009(14) 0.090(4) Uani 1 1 d . U
O9A O 0.7077(14) 0.5421(5) 0.9044(11) 0.084(4) Uani 1 1 d . U
O10A O 0.8959(13) 0.4591(5) 0.5878(11) 0.077(3) Uani 1 1 d . U
N1B N 0.7167(16) 0.3812(5) 0.2738(13) 0.074(4) Uani 1 1 d . U
N2B N 0.6350(13) 0.4364(5) 0.3388(12) 0.062(3) Uani 1 1 d . U
N3B N 0.5026(13) 0.6491(5) 0.7904(12) 0.067(3) Uani 1 1 d . U
N4B N 0.3943(14) 0.6855(5) 0.8742(11) 0.067(3) Uani 1 1 d . U
C1A C 0.9132(13) 0.5734(6) 0.5426(13) 0.053(3) Uani 1 1 d . U
C1B C 0.7933(17) 0.3319(7) 0.1408(16) 0.089(4) Uani 1 1 d D U
C2A C 0.8598(14) 0.6171(6) 0.5409(13) 0.056(3) Uani 1 1 d . U
C2B C 0.726(2) 0.3414(8) 0.0414(14) 0.094(5) Uani 1 1 d D U
C3A C 0.8067(15) 0.6358(6) 0.4518(14) 0.062(4) Uani 1 1 d . U
H3A H 0.7717 0.6652 0.4545 0.075 Uiso 1 1 calc R .
C3B C 0.772(2) 0.3379(8) -0.0500(19) 0.101(5) Uani 1 1 d D U
H3B H 0.7274 0.3455 -0.1180 0.121 Uiso 1 1 calc R .
C4A C 0.7996(14) 0.6135(6) 0.3509(13) 0.055(3) Uani 1 1 d . U
C4B C 0.882(2) 0.3235(8) -0.0449(19) 0.103(5) Uani 1 1 d D U
C5A C 0.8563(13) 0.5721(6) 0.3489(13) 0.055(3) Uani 1 1 d . U
C5B C 0.946(2) 0.3139(8) 0.0536(17) 0.105(6) Uani 1 1 d D U
H5B H 1.0221 0.3047 0.0581 0.126 Uiso 1 1 calc R .
C6A C 0.9099(12) 0.5521(5) 0.4436(12) 0.050(3) Uani 1 1 d . U
H6A H 0.9457 0.5229 0.4412 0.060 Uiso 1 1 calc R .
C6B C 0.903(2) 0.3173(9) 0.1480(19) 0.102(5) Uani 1 1 d D U
C7A C 0.7279(15) 0.6348(7) 0.2472(15) 0.065(3) Uani 1 1 d . U
H7AA H 0.7309 0.6692 0.2516 0.078 Uiso 1 1 calc R .
H7AB H 0.7581 0.6251 0.1836 0.078 Uiso 1 1 calc R .
C7B C 0.599(3) 0.3585(9) 0.026(3) 0.117(7) Uani 1 1 d . U
H7BA H 0.5811 0.3782 -0.0379 0.176 Uiso 1 1 calc GR .
H7BB H 0.5897 0.3765 0.0898 0.176 Uiso 1 1 calc GR .
H7BC H 0.5495 0.3315 0.0181 0.176 Uiso 1 1 calc GR .
C8A C 0.6121(13) 0.6191(5) 0.2357(13) 0.053(3) Uani 1 1 d . U
C8B C 0.932(3) 0.3182(9) -0.146(2) 0.120(8) Uani 1 1 d . U
H8BA H 0.8993 0.2908 -0.1865 0.180 Uiso 1 1 calc GR .
H8BB H 1.0129 0.3143 -0.1248 0.180 Uiso 1 1 calc GR .
H8BC H 0.9150 0.3460 -0.1908 0.180 Uiso 1 1 calc GR .
C9A C 0.5313(14) 0.6431(6) 0.2804(13) 0.057(3) Uani 1 1 d . U
C9B C 0.987(3) 0.3075(9) 0.254(2) 0.113(7) Uani 1 1 d . U
H9BA H 1.0048 0.3366 0.2942 0.170 Uiso 1 1 calc GR .
H9BB H 1.0553 0.2939 0.2382 0.170 Uiso 1 1 calc GR .
H9BC H 0.9531 0.2856 0.2983 0.170 Uiso 1 1 calc GR .
C10A C 0.4264(15) 0.6292(6) 0.2664(14) 0.061(3) Uani 1 1 d . U
H10A H 0.3758 0.6477 0.2967 0.073 Uiso 1 1 calc R .
C10B C 0.748(2) 0.3341(7) 0.244(2) 0.090(5) Uani 1 1 d . U
H10B H 0.6810 0.3138 0.2354 0.108 Uiso 1 1 calc R .
H10C H 0.8047 0.3213 0.3032 0.108 Uiso 1 1 calc R .
C11A C 0.3857(14) 0.5900(6) 0.2113(13) 0.056(3) Uani 1 1 d . U
C11B C 0.6365(17) 0.3907(5) 0.3239(14) 0.064(4) Uani 1 1 d . U
C12A C 0.4637(15) 0.5634(6) 0.1657(14) 0.061(3) Uani 1 1 d . U
C12B C 0.777(2) 0.4201(6) 0.2582(18) 0.078(5) Uani 1 1 d . U
H12B H 0.8417 0.4217 0.2266 0.094 Uiso 1 1 calc R .
C13A C 0.5711(15) 0.5789(6) 0.1777(13) 0.060(3) Uani 1 1 d . U
H13A H 0.6215 0.5614 0.1448 0.072 Uiso 1 1 calc R .
C13B C 0.7224(18) 0.4566(6) 0.2995(16) 0.072(4) Uani 1 1 d . U
H13B H 0.7412 0.4887 0.3004 0.087 Uiso 1 1 calc R .
C14A C 0.2636(15) 0.5751(7) 0.1930(17) 0.071(4) Uani 1 1 d . U
H14A H 0.2434 0.5582 0.1238 0.086 Uiso 1 1 calc R .
H14B H 0.2150 0.6029 0.1894 0.086 Uiso 1 1 calc R .
C14B C 0.5570(18) 0.4616(7) 0.3894(17) 0.072(4) Uani 1 1 d . U
H14C H 0.5335 0.4413 0.4440 0.087 Uiso 1 1 calc R .
H14D H 0.4897 0.4689 0.3343 0.087 Uiso 1 1 calc R .
C15A C 0.2452(13) 0.5426(6) 0.2888(16) 0.061(3) Uani 1 1 d . U
C15B C 0.6039(15) 0.5068(5) 0.4436(12) 0.054(3) Uani 1 1 d . U
H15A H 0.6759 0.5003 0.4929 0.065 Uiso 1 1 calc R .
H15B H 0.6185 0.5289 0.3880 0.065 Uiso 1 1 calc R .
C16A C 0.2215(13) 0.5626(6) 0.3858(16) 0.061(3) Uani 1 1 d . U
C16B C 0.5243(15) 0.5289(6) 0.5066(15) 0.061(4) Uani 1 1 d . U
H16A H 0.5066 0.5063 0.5598 0.073 Uiso 1 1 calc R .
H16B H 0.4537 0.5370 0.4568 0.073 Uiso 1 1 calc R .
C17A C 0.2040(13) 0.5342(5) 0.4621(16) 0.059(3) Uani 1 1 d . U
H17A H 0.1845 0.5477 0.5244 0.071 Uiso 1 1 calc R .
C17B C 0.5743(15) 0.5723(6) 0.5646(14) 0.059(4) Uani 1 1 d . U
H17B H 0.6498 0.5648 0.6062 0.071 Uiso 1 1 calc R .
H17C H 0.5830 0.5961 0.5104 0.071 Uiso 1 1 calc R .
C18A C 0.2118(14) 0.4867(6) 0.4592(16) 0.062(3) Uani 1 1 d . U
C18B C 0.5056(17) 0.5924(6) 0.6399(15) 0.066(4) Uani 1 1 d . U
H18A H 0.4928 0.5682 0.6917 0.079 Uiso 1 1 calc R .
H18B H 0.4319 0.6021 0.5981 0.079 Uiso 1 1 calc R .
C19A C 0.2367(18) 0.4676(6) 0.3648(17) 0.071(4) Uani 1 1 d . U
C19B C 0.5643(19) 0.6351(7) 0.7031(17) 0.075(4) Uani 1 1 d . U
H19A H 0.6426 0.6270 0.7356 0.090 Uiso 1 1 calc R .
H19B H 0.5655 0.6614 0.6530 0.090 Uiso 1 1 calc R .
C20A C 0.2526(15) 0.4953(6) 0.2796(17) 0.067(4) Uani 1 1 d . U
H20A H 0.2685 0.4818 0.2159 0.080 Uiso 1 1 calc R .
C20B C 0.4291(17) 0.6850(6) 0.7754(14) 0.063(3) Uani 1 1 d . U
C21A C 0.1996(18) 0.4545(6) 0.5518(19) 0.076(4) Uani 1 1 d . U
H21A H 0.1798 0.4229 0.5236 0.091 Uiso 1 1 calc R .
H21B H 0.1384 0.4659 0.5862 0.091 Uiso 1 1 calc R .
C21B C 0.510(2) 0.6278(7) 0.8904(16) 0.077(5) Uani 1 1 d . U
H21C H 0.5561 0.6020 0.9166 0.092 Uiso 1 1 calc R .
C22A C 0.3103(17) 0.4526(6) 0.6367(18) 0.071(3) Uani 1 1 d . U
C22B C 0.4410(16) 0.6499(6) 0.9427(15) 0.065(4) Uani 1 1 d . U
H22B H 0.4267 0.6429 1.0121 0.078 Uiso 1 1 calc R .
C23A C 0.3347(15) 0.4867(6) 0.7139(16) 0.067(3) Uani 1 1 d . U
C23B C 0.3159(18) 0.7216(6) 0.9064(14) 0.068(4) Uani 1 1 d . U
H23A H 0.3617 0.7462 0.9487 0.082 Uiso 1 1 calc R .
H23B H 0.2736 0.7363 0.8400 0.082 Uiso 1 1 calc R .
C24A C 0.4476(16) 0.4876(7) 0.7858(17) 0.071(4) Uani 1 1 d . U
H24A H 0.4680 0.5119 0.8368 0.085 Uiso 1 1 calc R .
C24B C 0.2371(17) 0.7047(6) 0.9681(14) 0.075(4) Uani 1 1 d D U
C25A C 0.5214(16) 0.4523(6) 0.7761(17) 0.069(3) Uani 1 1 d . U
C25B C 0.2538(18) 0.7125(7) 1.0789(14) 0.082(4) Uani 1 1 d D U
C26A C 0.4913(17) 0.4178(7) 0.6982(19) 0.076(4) Uani 1 1 d . U
C26B C 0.1784(18) 0.6978(8) 1.141(2) 0.096(5) Uani 1 1 d D U
H26B H 0.1884 0.7047 1.2157 0.115 Uiso 1 1 calc R .
C27A C 0.3878(18) 0.4191(7) 0.628(2) 0.080(4) Uani 1 1 d . U
H27A H 0.3706 0.3962 0.5731 0.096 Uiso 1 1 calc R .
C27B C 0.087(2) 0.6723(10) 1.087(2) 0.116(6) Uani 1 1 d D U
C28A C 0.6361(17) 0.4550(8) 0.8516(17) 0.079(4) Uani 1 1 d . U
H28A H 0.6295 0.4722 0.9178 0.094 Uiso 1 1 calc R .
H28B H 0.6633 0.4232 0.8726 0.094 Uiso 1 1 calc R .
C28B C 0.066(2) 0.6635(9) 0.978(2) 0.107(6) Uani 1 1 d D U
H28C H 0.0008 0.6473 0.9443 0.129 Uiso 1 1 calc R .
C29A C 0.7195(17) 0.4797(7) 0.7951(15) 0.069(4) Uani 1 1 d . U
C29B C 0.1434(17) 0.6790(7) 0.919(2) 0.096(5) Uani 1 1 d D U
C30A C 0.7550(18) 0.5227(7) 0.8263(16) 0.074(4) Uani 1 1 d . U
C30B C 0.3574(19) 0.7370(8) 1.1347(18) 0.088(5) Uani 1 1 d . U
H30A H 0.4234 0.7197 1.1235 0.133 Uiso 1 1 calc GR .
H30B H 0.3575 0.7389 1.2121 0.133 Uiso 1 1 calc GR .
H30C H 0.3591 0.7685 1.1053 0.133 Uiso 1 1 calc GR .
C31A C 0.8389(17) 0.5460(7) 0.7781(16) 0.072(4) Uani 1 1 d . U
H31A H 0.8641 0.5765 0.7999 0.086 Uiso 1 1 calc R .
C31B C -0.011(3) 0.6506(17) 1.131(4) 0.159(12) Uani 1 1 d . U
H31B H -0.0725 0.6732 1.1240 0.239 Uiso 1 1 calc GR .
H31C H 0.0139 0.6422 1.2064 0.239 Uiso 1 1 calc GR .
H31D H -0.0379 0.6227 1.0888 0.239 Uiso 1 1 calc GR .
C32A C 0.8812(15) 0.5222(6) 0.6982(14) 0.060(3) Uani 1 1 d . U
C32B C 0.125(3) 0.6685(12) 0.792(3) 0.123(8) Uani 1 1 d . U
H32A H 0.1060 0.6975 0.7515 0.184 Uiso 1 1 calc GR .
H32B H 0.0644 0.6460 0.7715 0.184 Uiso 1 1 calc GR .
H32C H 0.1943 0.6557 0.7748 0.184 Uiso 1 1 calc GR .
C33A C 0.8501(15) 0.4794(6) 0.6689(13) 0.061(3) Uani 1 1 d . U
C34A C 0.7694(17) 0.4571(7) 0.7166(15) 0.071(4) Uani 1 1 d . U
H34A H 0.7477 0.4262 0.6959 0.085 Uiso 1 1 calc R .
C35A C 0.9675(14) 0.5488(7) 0.6455(14) 0.062(3) Uani 1 1 d . U
H35A H 1.0068 0.5720 0.6972 0.074 Uiso 1 1 calc R .
H35B H 1.0240 0.5266 0.6293 0.074 Uiso 1 1 calc R .
C36A C 0.831(2) 0.6824(8) 0.6446(18) 0.089(6) Uani 1 1 d . U
H36A H 0.8617 0.6998 0.5903 0.134 Uiso 1 1 calc GR .
H36B H 0.8593 0.6958 0.7159 0.134 Uiso 1 1 calc GR .
H36C H 0.7493 0.6843 0.6280 0.134 Uiso 1 1 calc GR .
C37A C 0.9416(15) 0.5238(8) 0.2338(17) 0.074(5) Uani 1 1 d . U
H37A H 0.9321 0.5153 0.1576 0.111 Uiso 1 1 calc GR .
H37B H 0.9456 0.4955 0.2776 0.111 Uiso 1 1 calc GR .
H37C H 1.0109 0.5417 0.2553 0.111 Uiso 1 1 calc GR .
C38A C 0.506(2) 0.7030(7) 0.4080(15) 0.083(5) Uani 1 1 d . U
H38A H 0.4448 0.7204 0.3638 0.124 Uiso 1 1 calc GR .
H38B H 0.5516 0.7241 0.4598 0.124 Uiso 1 1 calc GR .
H38C H 0.4755 0.6783 0.4470 0.124 Uiso 1 1 calc GR .
C39A C 0.497(2) 0.4936(9) 0.078(2) 0.093(7) Uani 1 1 d . U
C40A C 0.176(2) 0.6306(7) 0.476(2) 0.086(6) Uani 1 1 d . U
H40A H 0.0973 0.6224 0.4738 0.130 Uiso 1 1 calc GR .
H40B H 0.1830 0.6645 0.4734 0.130 Uiso 1 1 calc GR .
H40C H 0.2221 0.6187 0.5423 0.130 Uiso 1 1 calc GR .
C41A C 0.244(3) 0.3980(8) 0.261(2) 0.112(8) Uani 1 1 d . U
H41A H 0.1953 0.4154 0.2040 0.168 Uiso 1 1 calc GR .
H41B H 0.2187 0.3657 0.2610 0.168 Uiso 1 1 calc GR .
H41C H 0.3211 0.3988 0.2493 0.168 Uiso 1 1 calc GR .
C42A C 0.276(2) 0.5509(9) 0.807(2) 0.094(7) Uani 1 1 d . U
H42A H 0.2156 0.5739 0.7955 0.141 Uiso 1 1 calc GR .
H42B H 0.3479 0.5667 0.8104 0.141 Uiso 1 1 calc GR .
H42C H 0.2765 0.5341 0.8743 0.141 Uiso 1 1 calc GR .
C43A C 0.529(2) 0.3391(9) 0.648(2) 0.106(7) Uani 1 1 d . U
H43A H 0.5899 0.3163 0.6540 0.159 Uiso 1 1 calc R .
H43B H 0.4696 0.3266 0.6816 0.159 Uiso 1 1 calc R .
H43C H 0.4991 0.3454 0.5716 0.159 Uiso 1 1 calc R .
C44A C 0.790(3) 0.5811(12) 0.972(2) 0.123(9) Uani 1 1 d . U
H44A H 0.7754 0.6115 0.9373 0.185 Uiso 1 1 calc GR .
H44B H 0.8685 0.5724 0.9739 0.185 Uiso 1 1 calc GR .
H44C H 0.7771 0.5828 1.0459 0.185 Uiso 1 1 calc GR .
C45A C 0.867(2) 0.4119(8) 0.561(2) 0.092(6) Uani 1 1 d . U
H45A H 0.9078 0.4012 0.5058 0.138 Uiso 1 1 calc GR .
H45B H 0.7864 0.4096 0.5324 0.138 Uiso 1 1 calc GR .
H45C H 0.8870 0.3924 0.6251 0.138 Uiso 1 1 calc GR .
Cl1C Cl 0.6175(9) 0.7460(5) 1.0421(11) 0.176(4) Uani 1 1 d D U
Cl2C Cl 0.7303(10) 0.8235(3) 0.9761(10) 0.155(3) Uani 1 1 d D U
Cl3C Cl 0.8118(10) 0.7301(4) 0.9514(10) 0.160(3) Uani 1 1 d D U
C1C C 0.691(2) 0.7655(6) 0.944(3) 0.159(8) Uani 1 1 d D U
H1C H 0.6424 0.7636 0.8703 0.191 Uiso 1 1 calc R .
Cl4C Cl 1.0790(7) 0.5178(3) 0.9831(7) 0.121(2) Uani 1 1 d D U
Cl5C Cl 0.9763(11) 0.4303(4) 1.0083(10) 0.164(4) Uani 1 1 d D U
Cl6C Cl 1.1300(14) 0.4384(4) 0.8656(15) 0.223(8) Uani 1 1 d D U
C2C C 1.025(3) 0.4666(6) 0.918(2) 0.132(8) Uani 1 1 d D U
H2C H 0.9620 0.4746 0.8581 0.158 Uiso 1 1 calc R .

loop_
_atom_site_aniso_label
_atom_site_aniso_U_11
_atom_site_aniso_U_22
_atom_site_aniso_U_33
_atom_site_aniso_U_23
_atom_site_aniso_U_13
_atom_site_aniso_U_12
Ag1B 0.0987(12) 0.0676(8) 0.0910(10) 0.0029(7) 0.0340(9) -0.0153(7)
Ag2B 0.1172(13) 0.0580(6) 0.0577(7) 0.0025(5) 0.0235(7) 0.0128(7)
Br1B 0.1098(18) 0.0681(12) 0.123(2) 0.0299(12) 0.0237(15) -0.0139(11)
Br2B 0.0900(12) 0.0448(7) 0.0456(8) 0.0026(6) 0.0173(8) -0.0020(7)
O1A 0.072(8) 0.078(6) 0.061(6) -0.014(4) 0.020(5) 0.005(5)
O2A 0.041(5) 0.074(6) 0.054(5) -0.006(4) 0.015(4) -0.006(4)
O3A 0.078(7) 0.072(6) 0.071(7) -0.013(5) 0.013(6) 0.001(5)
O4A 0.066(7) 0.091(7) 0.108(10) -0.037(7) 0.006(7) -0.002(6)
O5A 0.066(7) 0.055(5) 0.109(9) 0.004(5) 0.031(7) 0.009(4)
O6A 0.086(9) 0.056(5) 0.110(9) -0.011(5) 0.039(7) 0.003(5)
O7A 0.065(7) 0.074(6) 0.096(8) 0.004(5) 0.024(6) 0.009(5)
O8A 0.085(8) 0.079(7) 0.114(10) -0.006(6) 0.038(7) 0.021(6)
O9A 0.108(10) 0.087(7) 0.070(7) 0.014(5) 0.044(7) 0.025(6)
O10A 0.096(9) 0.075(6) 0.073(7) -0.003(5) 0.045(7) 0.003(6)
N1B 0.098(8) 0.055(5) 0.076(8) 0.000(5) 0.032(7) -0.005(5)
N2B 0.078(7) 0.053(5) 0.062(7) -0.003(4) 0.027(6) -0.013(4)
N3B 0.076(8) 0.058(6) 0.065(6) 0.004(4) 0.014(6) 0.011(5)
N4B 0.093(8) 0.057(6) 0.050(6) 0.005(4) 0.012(5) 0.015(6)
C1A 0.038(7) 0.065(6) 0.057(5) -0.006(4) 0.014(5) -0.004(5)
C1B 0.128(10) 0.058(8) 0.094(8) -0.004(6) 0.051(7) -0.004(7)
C2A 0.055(8) 0.065(6) 0.052(5) -0.011(4) 0.017(5) -0.001(5)
C2B 0.132(10) 0.068(10) 0.093(8) -0.005(7) 0.046(7) 0.000(8)
C3A 0.061(9) 0.070(7) 0.058(5) -0.006(5) 0.017(5) 0.005(6)
C3B 0.142(12) 0.078(11) 0.094(9) -0.005(8) 0.052(8) 0.000(9)
C4A 0.050(7) 0.065(6) 0.055(5) 0.000(4) 0.019(5) -0.003(5)
C4B 0.144(12) 0.073(11) 0.107(9) -0.006(8) 0.058(8) 0.000(9)
C5A 0.045(7) 0.066(6) 0.054(5) -0.002(4) 0.013(5) -0.003(5)
C5B 0.140(12) 0.077(12) 0.112(9) -0.010(8) 0.056(8) -0.001(9)
C6A 0.033(6) 0.064(6) 0.057(5) -0.008(4) 0.015(5) 0.000(5)
C6B 0.129(10) 0.081(12) 0.108(9) -0.005(8) 0.049(7) 0.002(8)
C7A 0.058(6) 0.080(8) 0.060(7) 0.003(6) 0.020(5) 0.003(5)
C7B 0.135(12) 0.086(14) 0.145(18) 0.020(13) 0.061(11) 0.009(10)
C8A 0.052(6) 0.059(6) 0.051(7) 0.007(5) 0.017(5) 0.001(4)
C8B 0.17(2) 0.090(15) 0.114(12) -0.006(11) 0.071(13) 0.001(15)
C9A 0.057(6) 0.069(6) 0.045(7) 0.003(5) 0.015(5) 0.003(5)
C9B 0.139(15) 0.083(14) 0.122(11) -0.001(10) 0.035(10) 0.002(12)
C10A 0.053(6) 0.068(7) 0.064(8) 0.002(6) 0.017(6) 0.004(5)
C10B 0.123(13) 0.059(7) 0.099(9) -0.003(6) 0.049(9) -0.002(7)
C11A 0.050(6) 0.068(6) 0.049(7) 0.010(5) 0.009(5) 0.006(4)
C11B 0.085(8) 0.050(5) 0.059(8) -0.002(5) 0.022(7) -0.009(5)
C12A 0.056(6) 0.071(6) 0.056(8) 0.000(5) 0.011(5) 0.004(5)
C12B 0.105(10) 0.048(6) 0.095(12) -0.004(6) 0.052(10) -0.011(6)
C13A 0.056(6) 0.072(7) 0.052(7) -0.002(6) 0.012(6) 0.007(5)
C13B 0.089(9) 0.057(6) 0.081(11) -0.014(6) 0.042(9) -0.015(6)
C14A 0.050(7) 0.082(8) 0.082(8) 0.008(7) 0.012(6) -0.001(6)
C14B 0.078(9) 0.071(7) 0.072(10) -0.010(7) 0.027(8) -0.009(6)
C15A 0.036(7) 0.059(5) 0.088(7) 0.000(5) 0.017(6) 0.002(5)
C15B 0.062(8) 0.060(6) 0.041(7) 0.005(5) 0.011(6) 0.004(5)
C16A 0.032(7) 0.062(5) 0.089(7) 0.001(4) 0.010(6) 0.001(4)
C16B 0.063(9) 0.063(7) 0.059(8) 0.000(6) 0.020(7) 0.001(6)
C17A 0.044(8) 0.053(5) 0.084(8) -0.005(4) 0.020(6) 0.001(5)
C17B 0.063(9) 0.062(6) 0.058(8) -0.005(6) 0.025(7) -0.003(6)
C18A 0.042(7) 0.055(5) 0.090(7) -0.003(4) 0.016(6) 0.001(5)
C18B 0.076(10) 0.067(7) 0.062(8) -0.011(6) 0.030(8) -0.004(7)
C19A 0.077(11) 0.051(5) 0.092(7) -0.003(5) 0.031(7) 0.004(5)
C19B 0.092(10) 0.064(7) 0.074(8) -0.012(6) 0.026(8) -0.002(7)
C20A 0.053(9) 0.061(6) 0.088(8) -0.003(5) 0.021(7) 0.007(5)
C20B 0.080(9) 0.056(6) 0.053(6) 0.000(5) 0.012(5) 0.001(6)
C21A 0.074(8) 0.055(7) 0.103(8) 0.005(6) 0.026(6) 0.005(6)
C21B 0.100(11) 0.065(8) 0.068(7) 0.008(6) 0.023(7) 0.019(8)
C22A 0.064(7) 0.056(6) 0.101(8) 0.016(5) 0.033(6) 0.002(5)
C22B 0.083(10) 0.053(6) 0.058(7) 0.003(5) 0.013(6) 0.009(6)
C23A 0.064(7) 0.062(6) 0.082(8) 0.023(5) 0.032(6) 0.007(5)
C23B 0.097(9) 0.046(6) 0.063(8) 0.000(5) 0.020(7) 0.009(6)
C24A 0.065(7) 0.071(7) 0.083(9) 0.022(6) 0.032(6) 0.008(5)
C24B 0.091(8) 0.050(7) 0.087(7) 0.018(5) 0.024(6) 0.019(5)
C25A 0.064(6) 0.067(6) 0.083(8) 0.026(5) 0.035(6) 0.012(5)
C25B 0.096(9) 0.067(8) 0.088(8) 0.015(6) 0.028(7) 0.021(7)
C26A 0.064(7) 0.072(7) 0.102(9) 0.018(6) 0.045(6) 0.009(5)
C26B 0.100(10) 0.087(11) 0.109(10) 0.027(8) 0.041(8) 0.024(8)
C27A 0.071(7) 0.064(7) 0.111(10) 0.013(7) 0.034(7) 0.006(6)
C27B 0.108(11) 0.107(13) 0.137(11) 0.028(9) 0.033(9) 0.012(9)
C28A 0.074(7) 0.083(9) 0.085(9) 0.032(7) 0.031(6) 0.017(6)
C28B 0.101(11) 0.081(11) 0.140(11) 0.027(9) 0.024(9) 0.008(9)
C29A 0.070(8) 0.078(6) 0.066(7) 0.021(5) 0.024(6) 0.018(5)
C29B 0.099(10) 0.069(9) 0.119(10) 0.015(7) 0.017(8) 0.004(7)
C30A 0.077(9) 0.087(7) 0.062(8) 0.013(5) 0.023(7) 0.020(6)
C30B 0.101(11) 0.079(11) 0.088(11) 0.016(8) 0.025(9) 0.010(8)
C31A 0.078(9) 0.078(7) 0.064(8) 0.006(6) 0.024(7) 0.019(6)
C31B 0.125(16) 0.17(3) 0.19(2) 0.048(19) 0.054(16) -0.002(17)
C32A 0.053(7) 0.075(6) 0.053(7) 0.009(5) 0.013(6) 0.016(5)
C32B 0.125(19) 0.112(19) 0.127(11) 0.002(10) 0.013(10) 0.004(15)
C33A 0.066(8) 0.071(6) 0.050(7) 0.012(5) 0.020(6) 0.012(5)
C34A 0.072(9) 0.082(8) 0.064(8) 0.016(6) 0.023(7) 0.011(6)
C35A 0.054(7) 0.075(7) 0.058(6) -0.003(5) 0.015(5) 0.009(6)
C36A 0.110(17) 0.084(8) 0.072(12) -0.017(7) 0.011(11) 0.014(9)
C37A 0.046(8) 0.100(11) 0.078(11) -0.027(9) 0.017(8) 0.003(7)
C38A 0.100(13) 0.081(11) 0.073(11) -0.014(9) 0.027(10) 0.004(10)
C39A 0.084(12) 0.088(11) 0.110(17) -0.041(11) 0.023(11) -0.005(9)
C40A 0.087(14) 0.060(9) 0.122(12) 0.000(8) 0.045(11) 0.002(8)
C41A 0.16(2) 0.063(10) 0.123(13) -0.022(9) 0.059(13) 0.008(12)
C42A 0.074(13) 0.099(12) 0.103(12) -0.011(10) 0.003(10) 0.022(10)
C43A 0.113(16) 0.087(9) 0.117(17) -0.006(10) 0.019(14) 0.021(10)
C44A 0.17(2) 0.114(15) 0.087(13) -0.010(12) 0.038(14) -0.010(15)
C45A 0.112(17) 0.077(8) 0.095(14) -0.007(8) 0.041(13) 0.009(8)
Cl1C 0.137(7) 0.183(10) 0.214(11) 0.020(8) 0.045(7) -0.038(7)
Cl2C 0.170(8) 0.114(6) 0.195(10) 0.021(5) 0.067(7) 0.009(5)
Cl3C 0.172(8) 0.132(7) 0.181(9) 0.015(7) 0.047(7) 0.031(6)
C1C 0.138(14) 0.111(12) 0.24(2) 0.011(11) 0.070(14) 0.006(10)
Cl4C 0.116(5) 0.119(5) 0.133(6) -0.041(4) 0.035(4) -0.024(4)
Cl5C 0.186(10) 0.136(7) 0.172(9) 0.005(6) 0.039(7) -0.044(7)
Cl6C 0.260(15) 0.135(8) 0.325(19) -0.066(10) 0.178(15) -0.014(8)
C2C 0.157(17) 0.117(11) 0.123(14) -0.034(10) 0.034(12) -0.015(10)

loop_
_atom_type_symbol
_atom_type_description
_atom_type_scat_dispersion_real
_atom_type_scat_dispersion_imag
_atom_type_scat_source
C C 0.0181 0.0091 'International Tables Vol C Tables 4.2.6.8 and 6.1.1.4'
H H 0.0000 0.0000 'International Tables Vol C Tables 4.2.6.8 and 6.1.1.4'
Ag Ag 0.1306 4.2820 'International Tables Vol C Tables 4.2.6.8 and 6.1.1.4'
Br Br -0.6763 1.2805 'International Tables Vol C Tables 4.2.6.8 and 6.1.1.4'
Cl Cl 0.3639 0.7018 'International Tables Vol C Tables 4.2.6.8 and 6.1.1.4'
N N 0.0311 0.0180 'International Tables Vol C Tables 4.2.6.8 and 6.1.1.4'
O O 0.0492 0.0322 'International Tables Vol C Tables 4.2.6.8 and 6.1.1.4'

loop_
_exptl_crystal_face_index_h
_exptl_crystal_face_index_k
_exptl_crystal_face_index_l
_exptl_crystal_face_perp_dist
1 5 0 0.0282
-1 -16 -3 0.0414
-1 -5 -5 0.0435
2 -1 -5 0.0375
4 -5 1 0.0258
-4 5 -1 0.0258
-2 1 5 0.0495
-1 -5 0 0.0542
1 5 5 0.0435

loop_
_geom_angle_atom_site_label_1
_geom_angle_atom_site_label_2
_geom_angle_atom_site_label_3
_geom_angle
_geom_angle_site_symmetry_3
Br1B Ag1B Ag2B 67.55(8) 2_646
C11B Ag1B Ag2B 115.0(5) 2_646
C11B Ag1B Br1B 168.8(5) .
Br2B Ag2B Ag1B 73.59(5) 2_656
C20B Ag2B Ag1B 120.4(5) 2_656
C20B Ag2B Br2B 162.5(6) .
C36A O1A C2A 114.8(16) .
C5A O2A C37A 117.0(13) .
C9A O3A C38A 116.2(15) .
C12A O4A C39A 118.9(15) .
C16A O5A C40A 115.2(16) .
C41A O6A C19A 116.8(18) .
C23A O7A C42A 121.0(17) .
C26A O8A C43A 115.6(18) .
C30A O9A C44A 110.9(19) .
C33A O10A C45A 117.5(16) .
C11B N1B C10B 125.3(15) .
C11B N1B C12B 112.2(15) .
C12B N1B C10B 122.4(17) .
C11B N2B C13B 109.3(15) .
C11B N2B C14B 126.0(15) .
C13B N2B C14B 124.7(14) .
C20B N3B C19B 120.9(16) .
C20B N3B C21B 112.6(16) .
C21B N3B C19B 126.5(16) .
C20B N4B C23B 124.5(13) .
C22B N4B C20B 113.0(14) .
C22B N4B C23B 122.5(13) .
C2A C1A C35A 123.3(15) .
C6A C1A C2A 116.5(15) .
C6A C1A C35A 120.1(15) .
C2B C1B C6B 121(2) .
C2B C1B C10B 121.2(19) .
C6B C1B C10B 117.9(19) .
O1A C2A C1A 113.4(15) .
C3A C2A O1A 124.5(16) .
C3A C2A C1A 122.0(15) .
C1B C2B C7B 123.8(19) .
C3B C2B C1B 118(2) .
C3B C2B C7B 118(2) .
C2A C3A H3A 119.2 .
C2A C3A C4A 121.7(17) .
C4A C3A H3A 119.2 .
C2B C3B H3B 119.1 .
C2B C3B C4B 122(2) .
C4B C3B H3B 119.1 .
C3A C4A C7A 120.5(15) .
C5A C4A C3A 117.8(16) .
C5A C4A C7A 121.7(15) .
C3B C4B C8B 122(2) .
C5B C4B C3B 119(2) .
C5B C4B C8B 119(2) .
O2A C5A C4A 116.4(15) .
O2A C5A C6A 123.5(15) .
C6A C5A C4A 120.0(15) .
C4B C5B H5B 119.5 .
C4B C5B C6B 121(2) .
C6B C5B H5B 119.5 .
C1A C6A H6A 119.1 .
C5A C6A C1A 121.9(15) .
C5A C6A H6A 119.1 .
C1B C6B C5B 119(2) .
C1B C6B C9B 125.0(19) .
C5B C6B C9B 116(2) .
C4A C7A H7AA 109.8 .
C4A C7A H7AB 109.8 .
H7AA C7A H7AB 108.2 .
C8A C7A C4A 109.6(14) .
C8A C7A H7AA 109.8 .
C8A C7A H7AB 109.8 .
C2B C7B H7BA 109.5 .
C2B C7B H7BB 109.5 .
C2B C7B H7BC 109.5 .
H7BA C7B H7BB 109.5 .
H7BA C7B H7BC 109.5 .
H7BB C7B H7BC 109.5 .
C9A C8A C7A 123.1(16) .
C13A C8A C7A 122.9(15) .
C13A C8A C9A 114.0(15) .
C4B C8B H8BA 109.5 .
C4B C8B H8BB 109.5 .
C4B C8B H8BC 109.5 .
H8BA C8B H8BB 109.5 .
H8BA C8B H8BC 109.5 .
H8BB C8B H8BC 109.5 .
O3A C9A C8A 112.7(14) .
C10A C9A O3A 125.0(15) .
C10A C9A C8A 122.3(16) .
C6B C9B H9BA 109.5 .
C6B C9B H9BB 109.5 .
C6B C9B H9BC 109.5 .
H9BA C9B H9BB 109.5 .
H9BA C9B H9BC 109.5 .
H9BB C9B H9BC 109.5 .
C9A C10A H10A 117.8 .
C9A C10A C11A 124.4(17) .
C11A C10A H10A 117.8 .
N1B C10B C1B 114.6(17) .
N1B C10B H10B 108.6 .
N1B C10B H10C 108.6 .
C1B C10B H10B 108.6 .
C1B C10B H10C 108.6 .
H10B C10B H10C 107.6 .
C10A C11A C12A 116.4(16) .
C10A C11A C14A 123.8(16) .
C12A C11A C14A 119.8(16) .
N1B C11B Ag1B 120.1(12) .
N1B C11B N2B 108.1(15) .
N2B C11B Ag1B 131.3(14) .
O4A C12A C11A 116.5(15) .
C13A C12A O4A 124.7(16) .
C13A C12A C11A 118.8(16) .
N1B C12B H12B 127.9 .
N1B C12B C13B 104.3(17) .
C13B C12B H12B 127.9 .
C8A C13A H13A 117.9 .
C12A C13A C8A 124.1(16) .
C12A C13A H13A 117.9 .
N2B C13B C12B 106.1(15) .
N2B C13B H13B 127.0 .
C12B C13B H13B 127.0 .
C11A C14A H14A 109.8 .
C11A C14A H14B 109.8 .
C11A C14A C15A 109.3(15) .
H14A C14A H14B 108.3 .
C15A C14A H14A 109.8 .
C15A C14A H14B 109.8 .
N2B C14B H14C 108.8 .
N2B C14B H14D 108.8 .
N2B C14B C15B 114.0(15) .
H14C C14B H14D 107.7 .
C15B C14B H14C 108.8 .
C15B C14B H14D 108.8 .
C16A C15A C14A 120.1(15) .
C20A C15A C14A 120.1(18) .
C20A C15A C16A 119.9(18) .
C14B C15B H15A 109.2 .
C14B C15B H15B 109.2 .
H15A C15B H15B 107.9 .
C16B C15B C14B 111.9(14) .
C16B C15B H15A 109.2 .
C16B C15B H15B 109.2 .
O5A C16A C15A 114.4(17) .
C17A C16A O5A 127.5(18) .
C17A C16A C15A 117.9(16) .
C15B C16B H16A 109.4 .
C15B C16B H16B 109.4 .
C15B C16B C17B 111.3(14) .
H16A C16B H16B 108.0 .
C17B C16B H16A 109.4 .
C17B C16B H16B 109.4 .
C16A C17A H17A 117.3 .
C16A C17A C18A 125.3(19) .
C18A C17A H17A 117.3 .
C16B C17B H17B 108.8 .
C16B C17B H17C 108.8 .
H17B C17B H17C 107.7 .
C18B C17B C16B 113.8(15) .
C18B C17B H17B 108.8 .
C18B C17B H17C 108.8 .
C17A C18A C19A 116.2(18) .
C17A C18A C21A 124.6(18) .
C19A C18A C21A 119.2(16) .
C17B C18B H18A 109.3 .
C17B C18B H18B 109.3 .
C17B C18B C19B 111.8(16) .
H18A C18B H18B 107.9 .
C19B C18B H18A 109.3 .
C19B C18B H18B 109.3 .
C18A C19A O6A 115.5(17) .
C20A C19A O6A 122.8(18) .
C20A C19A C18A 121.7(16) .
N3B C19B C18B 110.0(15) .
N3B C19B H19A 109.7 .
N3B C19B H19B 109.7 .
C18B C19B H19A 109.7 .
C18B C19B H19B 109.7 .
H19A C19B H19B 108.2 .
C15A C20A C19A 118.9(19) .
C15A C20A H20A 120.5 .
C19A C20A H20A 120.5 .
N3B C20B Ag2B 131.8(13) .
N3B C20B N4B 101.1(14) .
N4B C20B Ag2B 127.1(12) .
C18A C21A H21A 109.5 .
C18A C21A H21B 109.5 .
C18A C21A C22A 110.6(16) .
H21A C21A H21B 108.1 .
C22A C21A H21A 109.5 .
C22A C21A H21B 109.5 .
N3B C21B H21C 126.1 .
C22B C21B N3B 107.9(17) .
C22B C21B H21C 126.1 .
C23A C22A C21A 120.3(17) .
C27A C22A C21A 119(2) .
C27A C22A C23A 120(2) .
N4B C22B H22B 127.3 .
C21B C22B N4B 105.3(16) .
C21B C22B H22B 127.3 .
O7A C23A C22A 119.9(18) .
O7A C23A C24A 120.6(18) .
C22A C23A C24A 119.4(17) .
N4B C23B H23A 108.3 .
N4B C23B H23B 108.3 .
H23A C23B H23B 107.4 .
C24B C23B N4B 116.0(14) .
C24B C23B H23A 108.3 .
C24B C23B H23B 108.3 .
C23A C24A H24A 120.9 .
C25A C24A C23A 118(2) .
C25A C24A H24A 120.9 .
C25B C24B C23B 120.7(17) .
C25B C24B C29B 119(2) .
C29B C24B C23B 120.6(17) .
C24A C25A C26A 120(2) .
C24A C25A C28A 116(2) .
C26A C25A C28A 123.9(17) .
C24B C25B C30B 119.6(18) .
C26B C25B C24B 123(2) .
C26B C25B C30B 117.8(19) .
C25A C26A O8A 114.9(19) .
C27A C26A O8A 124(2) .
C27A C26A C25A 120.7(18) .
C25B C26B H26B 122.1 .
C25B C26B C27B 116(2) .
C27B C26B H26B 122.1 .
C22A C27A C26A 121(2) .
C22A C27A H27A 119.3 .
C26A C27A H27A 119.3 .
C26B C27B C31B 130(3) .
C28B C27B C26B 124(3) .
C28B C27B C31B 106(3) .
C25A C28A H28A 109.7 .
C25A C28A H28B 109.7 .
H28A C28A H28B 108.2 .
C29A C28A C25A 109.9(15) .
C29A C28A H28A 109.7 .
C29A C28A H28B 109.7 .
C27B C28B H28C 120.8 .
C27B C28B C29B 118(3) .
C29B C28B H28C 120.8 .
C30A C29A C28A 119.7(18) .
C30A C29A C34A 118.0(18) .
C34A C29A C28A 122.0(19) .
C24B C29B C32B 119(2) .
C28B C29B C24B 121(2) .
C28B C29B C32B 120(2) .
O9A C30A C31A 123(2) .
C29A C30A O9A 115.7(19) .
C29A C30A C31A 120.9(18) .
C25B C30B H30A 109.5 .
C25B C30B H30B 109.5 .
C25B C30B H30C 109.5 .
H30A C30B H30B 109.5 .
H30A C30B H30C 109.5 .
H30B C30B H30C 109.5 .
C30A C31A H31A 121.1 .
C32A C31A C30A 118(2) .
C32A C31A H31A 121.1 .
C27B C31B H31B 109.5 .
C27B C31B H31C 109.5 .
C27B C31B H31D 109.5 .
H31B C31B H31C 109.5 .
H31B C31B H31D 109.5 .
H31C C31B H31D 109.5 .
C31A C32A C35A 116.4(17) .
C33A C32A C31A 122.2(18) .
C33A C32A C35A 121.4(15) .
C29B C32B H32A 109.5 .
C29B C32B H32B 109.5 .
C29B C32B H32C 109.5 .
H32A C32B H32B 109.5 .
H32A C32B H32C 109.5 .
H32B C32B H32C 109.5 .
O10A C33A C34A 122.7(17) .
C32A C33A O10A 117.7(16) .
C32A C33A C34A 119.5(17) .
C29A C34A H34A 119.2 .
C33A C34A C29A 121.5(19) .
C33A C34A H34A 119.2 .
C1A C35A C32A 112.3(13) .
C1A C35A H35A 109.1 .
C1A C35A H35B 109.1 .
C32A C35A H35A 109.1 .
C32A C35A H35B 109.1 .
H35A C35A H35B 107.9 .
O1A C36A H36A 109.5 .
O1A C36A H36B 109.5 .
O1A C36A H36C 109.5 .
H36A C36A H36B 109.5 .
H36A C36A H36C 109.5 .
H36B C36A H36C 109.5 .
O2A C37A H37A 109.5 .
O2A C37A H37B 109.5 .
O2A C37A H37C 109.5 .
H37A C37A H37B 109.5 .
H37A C37A H37C 109.5 .
H37B C37A H37C 109.5 .
O3A C38A H38A 109.5 .
O3A C38A H38B 109.5 .
O3A C38A H38C 109.5 .
H38A C38A H38B 109.5 .
H38A C38A H38C 109.5 .
H38B C38A H38C 109.5 .
O5A C40A H40A 109.5 .
O5A C40A H40B 109.5 .
O5A C40A H40C 109.5 .
H40A C40A H40B 109.5 .
H40A C40A H40C 109.5 .
H40B C40A H40C 109.5 .
O6A C41A H41A 109.5 .
O6A C41A H41B 109.5 .
O6A C41A H41C 109.5 .
H41A C41A H41B 109.5 .
H41A C41A H41C 109.5 .
H41B C41A H41C 109.5 .
O7A C42A H42A 109.5 .
O7A C42A H42B 109.5 .
O7A C42A H42C 109.5 .
H42A C42A H42B 109.5 .
H42A C42A H42C 109.5 .
H42B C42A H42C 109.5 .
O8A C43A H43A 109.5 .
O8A C43A H43B 109.5 .
O8A C43A H43C 109.5 .
H43A C43A H43B 109.5 .
H43A C43A H43C 109.5 .
H43B C43A H43C 109.5 .
O9A C44A H44A 109.5 .
O9A C44A H44B 109.5 .
O9A C44A H44C 109.5 .
H44A C44A H44B 109.5 .
H44A C44A H44C 109.5 .
H44B C44A H44C 109.5 .
O10A C45A H45A 109.5 .
O10A C45A H45B 109.5 .
O10A C45A H45C 109.5 .
H45A C45A H45B 109.5 .
H45A C45A H45C 109.5 .
H45B C45A H45C 109.5 .
Cl1C C1C Cl2C 106.9(16) .
Cl1C C1C Cl3C 108.1(15) .
Cl1C C1C H1C 110.6 .
Cl2C C1C Cl3C 110.0(15) .
Cl2C C1C H1C 110.6 .
Cl3C C1C H1C 110.6 .
Cl4C C2C Cl6C 109.5(14) .
Cl4C C2C H2C 109.0 .
Cl5C C2C Cl4C 110.1(13) .
Cl5C C2C Cl6C 110.1(15) .
Cl5C C2C H2C 109.0 .
Cl6C C2C H2C 109.0 .

loop_
_geom_bond_atom_site_label_1
_geom_bond_atom_site_label_2
_geom_bond_distance
_geom_bond_site_symmetry_2
Ag1B Ag2B 3.345(2) 2_646
Ag1B Br1B 2.497(3) .
Ag1B C11B 2.147(17) .
Ag2B Ag1B 3.345(2) 2_656
Ag2B Br2B 2.602(2) .
Ag2B C20B 2.061(17) .
O1A C2A 1.403(19) .
O1A C36A 1.39(2) .
O2A C5A 1.37(2) .
O2A C37A 1.43(2) .
O3A C9A 1.41(2) .
O3A C38A 1.45(2) .
O4A C12A 1.37(2) .
O4A C39A 1.38(3) .
O5A C16A 1.37(2) .
O5A C40A 1.45(3) .
O6A C19A 1.42(2) .
O6A C41A 1.40(3) .
O7A C23A 1.34(2) .
O7A C42A 1.39(3) .
O8A C26A 1.42(2) .
O8A C43A 1.43(3) .
O9A C30A 1.36(2) .
O9A C44A 1.63(4) .
O10A C33A 1.39(2) .
O10A C45A 1.43(3) .
N1B C10B 1.48(2) .
N1B C11B 1.29(2) .
N1B C12B 1.38(2) .
N2B C11B 1.33(2) .
N2B C13B 1.39(2) .
N2B C14B 1.44(2) .
N3B C19B 1.51(2) .
N3B C20B 1.36(2) .
N3B C21B 1.39(2) .
N4B C20B 1.40(2) .
N4B C22B 1.39(2) .
N4B C23B 1.52(2) .
C1A C2A 1.41(2) .
C1A C6A 1.39(2) .
C1A C35A 1.51(2) .
C1B C2B 1.388(17) .
C1B C6B 1.390(17) .
C1B C10B 1.51(3) .
C2A C3A 1.30(3) .
C2B C3B 1.386(17) .
C2B C7B 1.59(4) .
C3A H3A 0.9500 .
C3A C4A 1.42(2) .
C3B H3B 0.9500 .
C3B C4B 1.388(17) .
C4A C5A 1.38(2) .
C4A C7A 1.55(3) .
C4B C5B 1.367(17) .
C4B C8B 1.53(3) .
C5A C6A 1.37(2) .
C5B H5B 0.9500 .
C5B C6B 1.402(17) .
C6A H6A 0.9500 .
C6B C9B 1.55(4) .
C7A H7AA 0.9900 .
C7A H7AB 0.9900 .
C7A C8A 1.46(2) .
C7B H7BA 0.9800 .
C7B H7BB 0.9800 .
C7B H7BC 0.9800 .
C8A C9A 1.41(2) .
C8A C13A 1.41(2) .
C8B H8BA 0.9800 .
C8B H8BB 0.9800 .
C8B H8BC 0.9800 .
C9A C10A 1.32(2) .
C9B H9BA 0.9800 .
C9B H9BB 0.9800 .
C9B H9BC 0.9800 .
C10A H10A 0.9500 .
C10A C11A 1.37(2) .
C10B H10B 0.9900 .
C10B H10C 0.9900 .
C11A C12A 1.43(2) .
C11A C14A 1.52(3) .
C12A C13A 1.36(2) .
C12B H12B 0.9500 .
C12B C13B 1.40(3) .
C13A H13A 0.9500 .
C13B H13B 0.9500 .
C14A H14A 0.9900 .
C14A H14B 0.9900 .
C14A C15A 1.58(3) .
C14B H14C 0.9900 .
C14B H14D 0.9900 .
C14B C15B 1.53(2) .
C15A C16A 1.44(3) .
C15A C20A 1.37(2) .
C15B H15A 0.9900 .
C15B H15B 0.9900 .
C15B C16B 1.51(2) .
C16A C17A 1.31(3) .
C16B H16A 0.9900 .
C16B H16B 0.9900 .
C16B C17B 1.51(2) .
C17A H17A 0.9500 .
C17A C18A 1.37(2) .
C17B H17B 0.9900 .
C17B H17C 0.9900 .
C17B C18B 1.50(2) .
C18A C19A 1.40(3) .
C18A C21A 1.52(3) .
C18B H18A 0.9900 .
C18B H18B 0.9900 .
C18B C19B 1.56(2) .
C19A C20A 1.38(3) .
C19B H19A 0.9900 .
C19B H19B 0.9900 .
C20A H20A 0.9500 .
C21A H21A 0.9900 .
C21A H21B 0.9900 .
C21A C22A 1.55(3) .
C21B H21C 0.9500 .
C21B C22B 1.33(3) .
C22A C23A 1.37(3) .
C22A C27A 1.37(3) .
C22B H22B 0.9500 .
C23A C24A 1.49(3) .
C23B H23A 0.9900 .
C23B H23B 0.9900 .
C23B C24B 1.44(3) .
C24A H24A 0.9500 .
C24A C25A 1.38(3) .
C24B C25B 1.395(16) .
C24B C29B 1.401(16) .
C25A C26A 1.40(3) .
C25A C28A 1.53(3) .
C25B C26B 1.388(16) .
C25B C30B 1.50(3) .
C26A C27A 1.39(3) .
C26B H26B 0.9500 .
C26B C27B 1.399(17) .
C27A H27A 0.9500 .
C27B C28B 1.375(17) .
C27B C31B 1.54(4) .
C28A H28A 0.9900 .
C28A H28B 0.9900 .
C28A C29A 1.53(3) .
C28B H28C 0.9500 .
C28B C29B 1.388(17) .
C29A C30A 1.34(3) .
C29A C34A 1.42(3) .
C29B C32B 1.61(4) .
C30A C31A 1.45(3) .
C30B H30A 0.9800 .
C30B H30B 0.9800 .
C30B H30C 0.9800 .
C31A H31A 0.9500 .
C31A C32A 1.40(3) .
C31B H31B 0.9800 .
C31B H31C 0.9800 .
C31B H31D 0.9800 .
C32A C33A 1.32(3) .
C32A C35A 1.55(2) .
C32B H32A 0.9800 .
C32B H32B 0.9800 .
C32B H32C 0.9800 .
C33A C34A 1.41(3) .
C34A H34A 0.9500 .
C35A H35A 0.9900 .
C35A H35B 0.9900 .
C36A H36A 0.9800 .
C36A H36B 0.9800 .
C36A H36C 0.9800 .
C37A H37A 0.9800 .
C37A H37B 0.9800 .
C37A H37C 0.9800 .
C38A H38A 0.9800 .
C38A H38B 0.9800 .
C38A H38C 0.9800 .
C40A H40A 0.9800 .
C40A H40B 0.9800 .
C40A H40C 0.9800 .
C41A H41A 0.9800 .
C41A H41B 0.9800 .
C41A H41C 0.9800 .
C42A H42A 0.9800 .
C42A H42B 0.9800 .
C42A H42C 0.9800 .
C43A H43A 0.9800 .
C43A H43B 0.9800 .
C43A H43C 0.9800 .
C44A H44A 0.9800 .
C44A H44B 0.9800 .
C44A H44C 0.9800 .
C45A H45A 0.9800 .
C45A H45B 0.9800 .
C45A H45C 0.9800 .
Cl1C C1C 1.76(2) .
Cl2C C1C 1.76(2) .
Cl3C C1C 1.779(19) .
C1C H1C 1.0000 .
Cl4C C2C 1.749(17) .
Cl5C C2C 1.734(18) .
Cl6C C2C 1.752(19) .
C2C H2C 1.0000 .

loop_
_platon_squeeze_void_nr
_platon_squeeze_void_average_x
_platon_squeeze_void_average_y
_platon_squeeze_void_average_z
_platon_squeeze_void_volume
_platon_squeeze_void_count_electrons
_platon_squeeze_void_content
1 0.157 0.298 0.650 192 68 ' '
2 -0.158 0.798 0.350 191 68 ' '
3 0.016 0.411 0.382 7 1 ' '
4 0.984 0.911 0.618 7 1 ' '

loop_
_exptl_oxdiff_crystal_face_indexfrac_h
_exptl_oxdiff_crystal_face_indexfrac_k
_exptl_oxdiff_crystal_face_indexfrac_l
_exptl_oxdiff_crystal_face_x
_exptl_oxdiff_crystal_face_y
_exptl_oxdiff_crystal_face_z
1.0048 4.9967 0.0022 0.0431 -0.2557 -0.1456
-1.0104 -15.9889 -3.0081 -0.0301 0.5538 0.7759
-0.9988 -4.9835 -5.0074 -0.3021 -0.0100 0.6436
2.0062 -0.9936 -5.0034 -0.0044 -0.3197 0.5384
3.9969 -5.0162 1.0037 0.6071 0.0699 0.0716
-3.9969 5.0162 -1.0037 -0.6071 -0.0699 -0.0716
-2.0062 0.9936 5.0034 0.0044 0.3197 -0.5384
-1.0048 -4.9967 -0.0022 -0.0431 0.2557 0.1456
0.9988 4.9835 5.0074 0.3021 0.0100 -0.6436

loop_
_twin_individual_id
_twin_individual_mass_fraction_refined
1 0.803(17)
2 0.197(17)
